data_1554188
loop_
_publ_author_name
'Kuwano, Ryoichi'
'Yokogi, Masashi'
'Sakai, Ken'
'Masaoka, Shigeyuki'
'Miura, Takashi'
'Won, Sungyong'

_publ_section_title
;
 Room-Temperature Benzylic Alkylation of Benzylic Carbonates: Improvement
 of Palladium Catalyst and Mechanistic Study
;
_journal_issue 8
_journal_name_full 'Organic Process Research &amp; Development'
_journal_page_first 1568
_journal_paper_doi 10.1021/acs.oprd.9b00210
_journal_volume 23
_journal_year 2019
_chemical_formula_moiety 'Fe P2 C22 H36, C7 H7, C32 H12 F24 B'
_chemical_formula_sum 'C61 H55 B F24 Fe P2 Pd'
_chemical_formula_weight 1479.05
_space_group_IT_number 15
_space_group_name_Hall '-C 2yc'
_space_group_name_H-M_alt 'C 1 2/c 1'
_symmetry_cell_setting monoclinic
_symmetry_space_group_name_Hall '-C 2yc'
_symmetry_space_group_name_H-M 'C 1 2/c 1'
_atom_sites_solution_hydrogens geom
_atom_sites_solution_primary direct
_atom_sites_solution_secondary difmap
_cell_angle_alpha 90.00
_cell_angle_beta 97.400(2)
_cell_angle_gamma 90.00
_cell_formula_units_Z 8
_cell_length_a 18.908(3)
_cell_length_b 17.101(2)
_cell_length_c 38.301(5)
_cell_measurement_reflns_used 7706
_cell_measurement_temperature 296(2)
_cell_measurement_theta_max 27.10
_cell_measurement_theta_min 2.14
_cell_volume 12281(3)
_computing_cell_refinement 'APEX2 (Bruker AXS, 2006)'
_computing_data_collection 'APEX2 (Bruker AXS, 2006)'
_computing_data_reduction 'SAINT (Bruker AXS, 2004)'
_computing_molecular_graphics 'KENX (Sakai, 2018)'
_computing_publication_material
;
SHELXL97, TEXSAN (Molecular Structure Corporation, 2001), 
KENX, and ORTEP (Johnson, 1976)
;
_computing_structure_refinement 'SHELXL97 (Sheldrick, 1997)'
_computing_structure_solution 'SHELXS97 (Sheldrick, 1997)'
_diffrn_ambient_temperature 296(2)
_diffrn_measured_fraction_theta_full 0.999
_diffrn_measured_fraction_theta_max 0.999
_diffrn_measurement_device 'Bruker SMART APEX CCD-detector diffractometer'
_diffrn_measurement_method 'phi and omega scans'
_diffrn_radiation_monochromator graphite
_diffrn_radiation_source 'rotating anode with a mirror focusing unit'
_diffrn_radiation_type MoK\a
_diffrn_radiation_wavelength 0.71073
_diffrn_reflns_av_R_equivalents 0.0350
_diffrn_reflns_av_sigmaI/netI 0.0269
_diffrn_reflns_limit_h_max 24
_diffrn_reflns_limit_h_min -24
_diffrn_reflns_limit_k_max 21
_diffrn_reflns_limit_k_min -21
_diffrn_reflns_limit_l_max 49
_diffrn_reflns_limit_l_min -49
_diffrn_reflns_number 67470
_diffrn_reflns_theta_full 27.10
_diffrn_reflns_theta_max 27.10
_diffrn_reflns_theta_min 2.14
_diffrn_standards_decay_% NONE
_diffrn_standards_number NONE
_exptl_absorpt_coefficient_mu 0.694
_exptl_absorpt_correction_T_max 0.973
_exptl_absorpt_correction_T_min 0.939
_exptl_absorpt_correction_type empirical
_exptl_absorpt_process_details '(SADABS; Sheldrick, G. M., 1996)'
_exptl_crystal_colour 'yellow orange'
_exptl_crystal_density_diffrn 1.600
_exptl_crystal_description prisms
_exptl_crystal_F_000 5952
_exptl_crystal_size_max 0.2
_exptl_crystal_size_mid 0.1
_exptl_crystal_size_min 0.1
_refine_diff_density_max 1.413
_refine_diff_density_min -0.679
_refine_ls_extinction_coef 'not refined'
_refine_ls_extinction_method none
_refine_ls_goodness_of_fit_ref 1.070
_refine_ls_hydrogen_treatment constr
_refine_ls_matrix_type full
_refine_ls_number_parameters 1034
_refine_ls_number_reflns 13526
_refine_ls_number_restraints 73
_refine_ls_restrained_S_all 1.073
_refine_ls_R_factor_all 0.0756
_refine_ls_R_factor_gt 0.0601
_refine_ls_shift/su_max 0.102
_refine_ls_shift/su_mean 0.002
_refine_ls_structure_factor_coef Fsqd
_refine_ls_weighting_details 'calc w=1/[\s^2^(Fo^2^)+(0.0477P)^2^+69.9273P] where P=(Fo^2^+2Fc^2^)/3'
_refine_ls_weighting_scheme calc
_refine_ls_wR_factor_gt 0.1327
_refine_ls_wR_factor_ref 0.1412
_reflns_number_gt 11012
_reflns_number_total 13526
_reflns_threshold_expression I>2\s(I)
_cod_data_source_file op9b00210_si_002.cif
_cod_data_source_block kuwano_empkx
_cod_depositor_comments
;
The following automatic conversions were performed:

data item '_symmetry_cell_setting' value 'Monoclinic' was changed to
'monoclinic' in accordance with the
/home/saulius/struct/COD-crude-data/automatic-downloads/DataCite-retrospective/ACS/depositions/lib/dictionaries/cif_core.dic
dictionary named 'cif_core.dic' version 2.4.2 last updated on
2011-04-26.

Automatic conversion script
Id: cif_fix_values 6909 2019-04-08 15:41:33Z antanas 
;
_cod_original_sg_symbol_H-M C2/c
_cod_database_code 1554188

loop_
_symmetry_equiv_pos_as_xyz
'x, y, z'
'-x, y, -z+1/2'
'x+1/2, y+1/2, z'
'-x+1/2, y+1/2, -z+1/2'
'-x, -y, -z'
'x, -y, z-1/2'
'-x+1/2, -y+1/2, -z'
'x+1/2, -y+1/2, z-1/2'

loop_
_atom_site_label
_atom_site_type_symbol
_atom_site_fract_x
_atom_site_fract_y
_atom_site_fract_z
_atom_site_U_iso_or_equiv
_atom_site_adp_type
_atom_site_occupancy
_atom_site_symmetry_multiplicity
_atom_site_calc_flag
_atom_site_refinement_flags
_atom_site_disorder_assembly
_atom_site_disorder_group
Pd1A Pd 0.29920(3) 0.29871(7) 0.13861(3) 0.0268(2) Uani 0.740(4) 1 d P A 4
Pd1B Pd 0.29249(8) 0.27166(18) 0.15012(8) 0.0229(6) Uani 0.260(4) 1 d PU A 5
Fe1 Fe 0.08620(3) 0.24898(3) 0.090383(13) 0.02899(13) Uani 1 1 d . A .
P1A P 0.2113(2) 0.2206(2) 0.16140(11) 0.0285(6) Uani 0.740(4) 1 d PU A 3
P1B P 0.1978(6) 0.2067(7) 0.1677(3) 0.0267(17) Uani 0.260(4) 1 d PU A 6
P2A P 0.24486(15) 0.35311(15) 0.08753(7) 0.0254(5) Uani 0.740(4) 1 d P A 1
P2B P 0.2510(4) 0.3273(4) 0.09479(19) 0.0234(12) Uani 0.260(4) 1 d P A 2
F1A F 0.9551(3) 0.5089(3) 0.20817(12) 0.0381(5) Uiso 0.541(5) 1 d PDU . .
F1B F 0.9091(4) 0.4235(5) 0.2261(2) 0.0381(5) Uiso 0.307(5) 1 d PDU . .
F1C F 0.9276(7) 0.4721(8) 0.2208(4) 0.0381(5) Uiso 0.153(3) 1 d PDU . .
F2A F 0.9238(3) 0.3957(3) 0.22663(12) 0.0381(5) Uiso 0.541(5) 1 d PDU . .
F2B F 1.0028(4) 0.3746(5) 0.2062(2) 0.0381(5) Uiso 0.307(5) 1 d PDU . .
F2C F 0.9597(8) 0.3544(8) 0.2191(4) 0.0381(5) Uiso 0.153(3) 1 d PDU . .
F3A F 1.0188(2) 0.4066(4) 0.20009(12) 0.0381(5) Uiso 0.541(5) 1 d PDU . .
F3B F 0.9817(5) 0.4963(5) 0.2051(2) 0.0381(5) Uiso 0.307(5) 1 d PDU . .
F3C F 1.0164(8) 0.4445(9) 0.1975(4) 0.0381(5) Uiso 0.153(3) 1 d PDU . .
F4 F 0.66336(17) 0.4214(3) 0.23089(7) 0.0983(15) Uani 1 1 d . . .
F5 F 0.58435(19) 0.50233(19) 0.21093(7) 0.0758(10) Uani 1 1 d . . .
F6 F 0.5554(2) 0.3864(3) 0.21975(9) 0.0978(13) Uani 1 1 d . . .
F7 F 0.57645(18) 0.4947(2) 0.05847(8) 0.0807(11) Uani 1 1 d . . .
F8 F 0.48722(15) 0.50030(18) 0.08686(7) 0.0674(9) Uani 1 1 d . . .
F9 F 0.50602(18) 0.3980(2) 0.05725(8) 0.0819(11) Uani 1 1 d . . .
F10 F 0.90791(18) 0.57119(15) 0.08264(7) 0.0651(8) Uani 1 1 d . . .
F11 F 0.9434(2) 0.4717(2) 0.05743(9) 0.0860(11) Uani 1 1 d . . .
F12 F 0.83320(17) 0.50280(19) 0.04947(8) 0.0744(10) Uani 1 1 d . . .
F13 F 0.67308(16) 0.00951(16) 0.22747(8) 0.0608(8) Uani 1 1 d . . .
F14 F 0.62433(14) 0.12305(15) 0.22620(7) 0.0507(6) Uani 1 1 d . . .
F15 F 0.60532(14) 0.04781(17) 0.18104(7) 0.0567(7) Uani 1 1 d . . .
F16 F 0.94332(13) 0.05934(17) 0.16321(7) 0.0562(7) Uani 1 1 d . . .
F17 F 0.91730(16) 0.00625(18) 0.20932(9) 0.0752(10) Uani 1 1 d . . .
F18 F 0.81862(17) 0.1257(2) -0.01596(7) 0.0830(11) Uani 1 1 d . . .
F19 F 0.8827(2) 0.0963(2) 0.03137(9) 0.0941(13) Uani 1 1 d . . .
F20 F 0.88043(19) 0.21114(19) 0.01250(10) 0.0824(11) Uani 1 1 d . . .
F21 F 0.96003(16) 0.1208(2) 0.21112(11) 0.0970(14) Uani 1 1 d . . .
F22A F 0.5847(4) 0.0391(4) 0.03691(19) 0.0518(7) Uiso 0.400(4) 1 d PDU . .
F22B F 0.5595(5) 0.0860(6) 0.0720(2) 0.0518(7) Uiso 0.297(4) 1 d PDU . .
F22C F 0.5719(5) 0.0616(5) 0.0629(2) 0.0518(7) Uiso 0.304(4) 1 d PDU . .
F23A F 0.5686(4) 0.1268(4) -0.00205(18) 0.0518(7) Uiso 0.400(4) 1 d PDU . .
F23B F 0.5978(5) 0.0271(6) 0.0261(2) 0.0518(7) Uiso 0.297(4) 1 d PDU . .
F23C F 0.5707(5) 0.0903(6) 0.0079(2) 0.0518(7) Uiso 0.304(4) 1 d PDU . .
F24A F 0.5339(4) 0.1484(4) 0.04668(19) 0.0518(7) Uiso 0.400(4) 1 d PDU . .
F24B F 0.5443(5) 0.1373(5) 0.0200(2) 0.0518(7) Uiso 0.297(4) 1 d PDU . .
F24C F 0.5325(5) 0.1761(5) 0.0401(2) 0.0518(7) Uiso 0.304(4) 1 d PDU . .
C1 C 0.16694(19) 0.2995(3) 0.06781(9) 0.0358(9) Uani 1 1 d . . .
C2 C 0.1626(2) 0.2173(3) 0.06031(10) 0.0403(10) Uani 1 1 d . A .
H2 H 0.1987 0.1809 0.0664 0.048 Uiso 1 1 calc R . .
C3 C 0.0946(2) 0.2008(3) 0.04217(10) 0.0486(11) Uani 1 1 d . . .
H3 H 0.0779 0.1519 0.0343 0.058 Uiso 1 1 calc R A .
C4 C 0.0560(2) 0.2716(3) 0.03796(11) 0.0557(14) Uani 1 1 d . A .
H4 H 0.0096 0.2772 0.0269 0.067 Uiso 1 1 calc R . .
C5 C 0.1001(2) 0.3326(3) 0.05352(11) 0.0457(10) Uani 1 1 d . A .
H5 H 0.0876 0.3851 0.0543 0.055 Uiso 1 1 calc R . .
C6 C 0.11623(19) 0.2251(2) 0.14207(9) 0.0298(7) Uani 1 1 d . . .
C7 C 0.0717(2) 0.1640(2) 0.12606(9) 0.0339(8) Uani 1 1 d . A .
H7 H 0.0845 0.1116 0.1248 0.041 Uiso 1 1 calc R . .
C8 C 0.0047(2) 0.1964(2) 0.11243(10) 0.0336(8) Uani 1 1 d . . .
H8 H -0.0337 0.1693 0.1005 0.040 Uiso 1 1 calc R A .
C9 C 0.00675(19) 0.2769(2) 0.12012(10) 0.0321(8) Uani 1 1 d . A .
H9 H -0.0304 0.3120 0.1142 0.039 Uiso 1 1 calc R . .
C10 C 0.07497(19) 0.2958(2) 0.13837(9) 0.0296(7) Uani 1 1 d . A .
H10 H 0.0901 0.3450 0.1464 0.035 Uiso 1 1 calc R . .
C11A C 0.2076(4) 0.2467(5) 0.2083(2) 0.0343(17) Uani 0.740(4) 1 d PU A 3
H11A H 0.2533 0.2313 0.2215 0.041 Uiso 0.740(4) 1 calc PR A 3
C11B C 0.1841(11) 0.2324(14) 0.2135(6) 0.024(4) Uani 0.260(4) 1 d PU A 6
H11B H 0.2249 0.2114 0.2291 0.029 Uiso 0.260(4) 1 calc PR A 6
C12A C 0.1491(4) 0.2031(5) 0.22478(19) 0.0430(18) Uani 0.740(4) 1 d PU A 3
H12A H 0.1510 0.2178 0.2491 0.065 Uiso 0.740(4) 1 calc PR A 3
H12B H 0.1566 0.1478 0.2231 0.065 Uiso 0.740(4) 1 calc PR A 3
H12C H 0.1033 0.2165 0.2124 0.065 Uiso 0.740(4) 1 calc PR A 3
C12B C 0.1167(10) 0.1947(14) 0.2247(5) 0.037(4) Uani 0.260(4) 1 d PU A 6
H12D H 0.1125 0.2089 0.2486 0.055 Uiso 0.260(4) 1 calc PR A 6
H12E H 0.1200 0.1389 0.2229 0.055 Uiso 0.260(4) 1 calc PR A 6
H12F H 0.0756 0.2129 0.2095 0.055 Uiso 0.260(4) 1 calc PR A 6
C13A C 0.2004(7) 0.3345(8) 0.2128(3) 0.038(2) Uani 0.740(4) 1 d PU A 3
H13A H 0.1534 0.3507 0.2030 0.057 Uiso 0.740(4) 1 calc PR A 3
H13B H 0.2351 0.3608 0.2008 0.057 Uiso 0.740(4) 1 calc PR A 3
H13C H 0.2081 0.3474 0.2374 0.057 Uiso 0.740(4) 1 calc PR A 3
C13B C 0.184(2) 0.3233(19) 0.2190(10) 0.033(5) Uani 0.260(4) 1 d PU A 6
H13D H 0.1397 0.3446 0.2083 0.050 Uiso 0.260(4) 1 calc PR A 6
H13E H 0.2226 0.3461 0.2084 0.050 Uiso 0.260(4) 1 calc PR A 6
H13F H 0.1905 0.3347 0.2438 0.050 Uiso 0.260(4) 1 calc PR A 6
C14A C 0.2257(5) 0.1136(5) 0.1620(3) 0.037(2) Uani 0.740(4) 1 d PU A 3
H14A H 0.1828 0.0884 0.1687 0.045 Uiso 0.740(4) 1 calc PR A 3
C14B C 0.2066(15) 0.0978(14) 0.1680(7) 0.028(5) Uani 0.260(4) 1 d PU A 6
H14B H 0.1597 0.0756 0.1705 0.034 Uiso 0.260(4) 1 calc PR A 6
C15A C 0.2894(4) 0.0904(4) 0.1893(2) 0.0563(19) Uani 0.740(4) 1 d PU A 3
H15A H 0.2944 0.0345 0.1896 0.084 Uiso 0.740(4) 1 calc PR A 3
H15B H 0.2812 0.1083 0.2122 0.084 Uiso 0.740(4) 1 calc PR A 3
H15C H 0.3321 0.1138 0.1830 0.084 Uiso 0.740(4) 1 calc PR A 3
C15B C 0.2603(10) 0.0653(11) 0.1981(5) 0.039(4) Uani 0.260(4) 1 d PU A 6
H15D H 0.2557 0.0094 0.1991 0.059 Uiso 0.260(4) 1 calc PR A 6
H15E H 0.2508 0.0875 0.2200 0.059 Uiso 0.260(4) 1 calc PR A 6
H15F H 0.3079 0.0786 0.1940 0.059 Uiso 0.260(4) 1 calc PR A 6
C16A C 0.2382(9) 0.0828(9) 0.1260(4) 0.053(4) Uani 0.740(4) 1 d PU A 3
H16A H 0.2800 0.1068 0.1190 0.079 Uiso 0.740(4) 1 calc PR A 3
H16B H 0.1977 0.0950 0.1091 0.079 Uiso 0.740(4) 1 calc PR A 3
H16C H 0.2446 0.0271 0.1272 0.079 Uiso 0.740(4) 1 calc PR A 3
C16B C 0.2294(18) 0.066(2) 0.1325(8) 0.028(5) Uani 0.260(4) 1 d PU A 6
H16D H 0.2695 0.0958 0.1267 0.042 Uiso 0.260(4) 1 calc PR A 6
H16E H 0.1903 0.0721 0.1140 0.042 Uiso 0.260(4) 1 calc PR A 6
H16F H 0.2421 0.0122 0.1351 0.042 Uiso 0.260(4) 1 calc PR A 6
C17A C 0.3027(3) 0.3546(4) 0.05175(18) 0.0313(13) Uani 0.740(4) 1 d PU A 1
H17A H 0.3440 0.3874 0.0601 0.038 Uiso 0.740(4) 1 calc PR A 1
C17B C 0.3143(9) 0.3189(12) 0.0613(5) 0.031(4) Uani 0.260(4) 1 d PU A 2
H17B H 0.3568 0.3488 0.0706 0.038 Uiso 0.260(4) 1 calc PR A 2
C18A C 0.3317(4) 0.2730(4) 0.04547(18) 0.0422(14) Uani 0.740(4) 1 d PU A 1
H18A H 0.2937 0.2406 0.0345 0.063 Uiso 0.740(4) 1 calc PR A 1
H18B H 0.3511 0.2504 0.0676 0.063 Uiso 0.740(4) 1 calc PR A 1
H18C H 0.3684 0.2768 0.0304 0.063 Uiso 0.740(4) 1 calc PR A 1
C18B C 0.3384(9) 0.2348(12) 0.0586(5) 0.041(4) Uani 0.260(4) 1 d PU A 2
H18D H 0.3007 0.2046 0.0459 0.061 Uiso 0.260(4) 1 calc PR A 2
H18E H 0.3503 0.2134 0.0818 0.061 Uiso 0.260(4) 1 calc PR A 2
H18F H 0.3796 0.2330 0.0463 0.061 Uiso 0.260(4) 1 calc PR A 2
C19A C 0.2661(4) 0.3923(4) 0.01768(18) 0.0432(15) Uani 0.740(4) 1 d PU A 1
H19A H 0.2968 0.3883 -0.0004 0.065 Uiso 0.740(4) 1 calc PR A 1
H19B H 0.2567 0.4464 0.0219 0.065 Uiso 0.740(4) 1 calc PR A 1
H19C H 0.2221 0.3658 0.0102 0.065 Uiso 0.740(4) 1 calc PR A 1
C19B C 0.2851(12) 0.3575(13) 0.0266(5) 0.044(4) Uani 0.260(4) 1 d PU A 2
H19D H 0.3187 0.3512 0.0100 0.066 Uiso 0.260(4) 1 calc PR A 2
H19E H 0.2775 0.4122 0.0304 0.066 Uiso 0.260(4) 1 calc PR A 2
H19F H 0.2407 0.3333 0.0175 0.066 Uiso 0.260(4) 1 calc PR A 2
C20A C 0.2188(6) 0.4564(5) 0.0908(3) 0.0315(18) Uani 0.740(4) 1 d PU A 1
H20A H 0.1947 0.4718 0.0676 0.038 Uiso 0.740(4) 1 calc PR A 1
C20B C 0.2318(15) 0.4317(14) 0.0952(7) 0.029(5) Uani 0.260(4) 1 d PU A 2
H20B H 0.2081 0.4463 0.0718 0.035 Uiso 0.260(4) 1 calc PR A 2
C21A C 0.2833(5) 0.5108(4) 0.0994(2) 0.0417(17) Uani 0.740(4) 1 d PU A 1
H21A H 0.2676 0.5642 0.0983 0.063 Uiso 0.740(4) 1 calc PR A 1
H21B H 0.3161 0.5027 0.0826 0.063 Uiso 0.740(4) 1 calc PR A 1
H21C H 0.3066 0.4995 0.1226 0.063 Uiso 0.740(4) 1 calc PR A 1
C21B C 0.3009(13) 0.4823(11) 0.1032(7) 0.040(5) Uani 0.260(4) 1 d PU A 2
H21D H 0.2879 0.5358 0.1065 0.060 Uiso 0.260(4) 1 calc PR A 2
H21E H 0.3283 0.4788 0.0839 0.060 Uiso 0.260(4) 1 calc PR A 2
H21F H 0.3287 0.4633 0.1243 0.060 Uiso 0.260(4) 1 calc PR A 2
C22A C 0.1649(6) 0.4683(9) 0.1174(4) 0.043(3) Uani 0.740(4) 1 d PU A 1
H22A H 0.1848 0.4487 0.1401 0.065 Uiso 0.740(4) 1 calc PR A 1
H22B H 0.1216 0.4407 0.1095 0.065 Uiso 0.740(4) 1 calc PR A 1
H22C H 0.1547 0.5231 0.1193 0.065 Uiso 0.740(4) 1 calc PR A 1
C22B C 0.1846(16) 0.458(3) 0.1226(11) 0.036(6) Uani 0.260(4) 1 d PU A 2
H22D H 0.2080 0.4466 0.1457 0.054 Uiso 0.260(4) 1 calc PR A 2
H22E H 0.1398 0.4310 0.1187 0.054 Uiso 0.260(4) 1 calc PR A 2
H22F H 0.1764 0.5134 0.1204 0.054 Uiso 0.260(4) 1 calc PR A 2
C23A C 0.3922(3) 0.3592(4) 0.13162(17) 0.0415(13) Uani 0.740(4) 1 d P A 4
H23A H 0.4080 0.3537 0.1086 0.050 Uiso 0.740(4) 1 calc PR A 4
H23B H 0.3946 0.4128 0.1399 0.050 Uiso 0.740(4) 1 calc PR A 4
C23B C 0.3550(7) 0.2476(8) 0.1981(4) 0.033(3) Uani 0.260(4) 1 d P A 5
H23C H 0.3551 0.2875 0.2161 0.039 Uiso 0.260(4) 1 calc PR A 5
H23D H 0.3507 0.1951 0.2072 0.039 Uiso 0.260(4) 1 calc PR A 5
C24A C 0.4186(7) 0.3014(6) 0.1571(4) 0.041(2) Uani 0.740(4) 1 d PU A 4
C24B C 0.4076(7) 0.2575(10) 0.1737(4) 0.034(3) Uani 0.260(4) 1 d PU A 5
C25A C 0.3965(3) 0.3035(4) 0.19056(16) 0.0438(14) Uani 0.740(4) 1 d P A 4
H25A H 0.3670 0.3439 0.1961 0.053 Uiso 0.740(4) 1 calc PR A 4
C25B C 0.4077(18) 0.3286(16) 0.1559(10) 0.037(5) Uani 0.260(4) 1 d PU A 5
H25B H 0.3795 0.3695 0.1622 0.045 Uiso 0.260(4) 1 calc PR A 5
C26A C 0.4178(3) 0.2458(4) 0.21594(19) 0.0591(18) Uani 0.740(4) 1 d P A 4
H26A H 0.4038 0.2484 0.2383 0.071 Uiso 0.740(4) 1 calc PR A 4
C26B C 0.4491(7) 0.3397(9) 0.1288(5) 0.042(4) Uani 0.260(4) 1 d PU A 5
H26B H 0.4508 0.3885 0.1182 0.051 Uiso 0.260(4) 1 calc PR A 5
C27A C 0.4593(4) 0.1860(4) 0.2068(2) 0.067(2) Uani 0.740(4) 1 d P A 4
H27A H 0.4748 0.1483 0.2236 0.081 Uiso 0.740(4) 1 calc PR A 4
C27B C 0.4876(7) 0.2784(10) 0.1178(5) 0.041(4) Uani 0.260(4) 1 d P A 5
H27B H 0.5140 0.2851 0.0991 0.050 Uiso 0.260(4) 1 calc PR A 5
C28A C 0.4792(4) 0.1796(5) 0.1735(3) 0.066(3) Uani 0.740(4) 1 d P A 4
H28A H 0.5066 0.1372 0.1681 0.079 Uiso 0.740(4) 1 calc PR A 4
C28B C 0.4870(8) 0.2059(10) 0.1347(5) 0.041(4) Uani 0.260(4) 1 d P A 5
H28B H 0.5142 0.1650 0.1275 0.049 Uiso 0.260(4) 1 calc PR A 5
C29A C 0.4592(4) 0.2349(5) 0.1483(2) 0.0521(17) Uani 0.740(4) 1 d P A 4
H29A H 0.4717 0.2295 0.1257 0.062 Uiso 0.740(4) 1 calc PR A 4
C29B C 0.4472(9) 0.1938(12) 0.1618(6) 0.037(4) Uani 0.260(4) 1 d P A 5
H29B H 0.4461 0.1449 0.1723 0.044 Uiso 0.260(4) 1 calc PR A 5
C30 C 0.76350(17) 0.20666(19) 0.15474(8) 0.0230(6) Uani 1 1 d . . .
C31 C 0.70796(18) 0.1715(2) 0.17012(9) 0.0263(7) Uani 1 1 d . . .
H31 H 0.6623 0.1923 0.1654 0.032 Uiso 1 1 calc R . .
C32 C 0.71887(19) 0.1066(2) 0.19219(9) 0.0292(7) Uani 1 1 d . . .
C33 C 0.7860(2) 0.0742(2) 0.20015(9) 0.0295(7) Uani 1 1 d . . .
H33 H 0.7935 0.0313 0.2151 0.035 Uiso 1 1 calc R . .
C34 C 0.84171(18) 0.10744(19) 0.18521(8) 0.0246(7) Uani 1 1 d . . .
C35 C 0.83106(17) 0.17190(19) 0.16299(8) 0.0222(6) Uani 1 1 d . . .
H35 H 0.8697 0.1926 0.1533 0.027 Uiso 1 1 calc R . .
C36 C 0.6559(2) 0.0713(3) 0.20680(11) 0.0422(10) Uani 1 1 d . . .
C37 C 0.9154(2) 0.0743(2) 0.19277(10) 0.0342(8) Uani 1 1 d . . .
C38 C 0.81603(17) 0.33962(19) 0.12839(8) 0.0231(7) Uani 1 1 d . . .
C39 C 0.85711(17) 0.35551(19) 0.16092(8) 0.0241(7) Uani 1 1 d . . .
H39 H 0.8507 0.3249 0.1803 0.029 Uiso 1 1 calc R . .
C40 C 0.90696(18) 0.4155(2) 0.16495(9) 0.0273(7) Uani 1 1 d . . .
C41 C 0.91857(18) 0.4628(2) 0.13676(9) 0.0278(7) Uani 1 1 d . . .
H41 H 0.9524 0.5025 0.1394 0.033 Uiso 1 1 calc R . .
C42 C 0.87800(19) 0.4487(2) 0.10445(9) 0.0281(7) Uani 1 1 d . . .
C43 C 0.82821(18) 0.38848(19) 0.10055(9) 0.0245(7) Uani 1 1 d . . .
H43 H 0.8020 0.3804 0.0786 0.029 Uiso 1 1 calc R . .
C44 C 0.95073(19) 0.4278(2) 0.20013(10) 0.0342(8) Uani 1 1 d U . .
C45 C 0.8898(2) 0.4985(2) 0.07350(10) 0.0393(9) Uani 1 1 d . . .
C46 C 0.73748(17) 0.22990(19) 0.08779(8) 0.0231(6) Uani 1 1 d . . .
C47 C 0.79133(17) 0.21453(18) 0.06666(8) 0.0226(6) Uani 1 1 d . . .
H47 H 0.8362 0.2366 0.0727 0.027 Uiso 1 1 calc R . .
C48 C 0.77940(19) 0.1672(2) 0.03681(9) 0.0285(7) Uani 1 1 d . . .
C49 C 0.7133(2) 0.1333(2) 0.02692(10) 0.0372(9) Uani 1 1 d . . .
H49 H 0.7053 0.1016 0.0071 0.045 Uiso 1 1 calc R . .
C50 C 0.6591(2) 0.1479(3) 0.04760(11) 0.0398(9) Uani 1 1 d . . .
C51 C 0.67146(19) 0.1943(2) 0.07722(10) 0.0325(8) Uani 1 1 d . . .
H51 H 0.6345 0.2024 0.0907 0.039 Uiso 1 1 calc R . .
C52 C 0.8397(2) 0.1496(2) 0.01626(10) 0.0362(8) Uani 1 1 d . . .
C53 C 0.5868(3) 0.1113(4) 0.03856(16) 0.0678(16) Uani 1 1 d U . .
C54 C 0.68166(18) 0.3315(2) 0.13149(9) 0.0264(7) Uani 1 1 d . . .
C55 C 0.6375(2) 0.3655(2) 0.10387(10) 0.0350(9) Uani 1 1 d . . .
H55 H 0.6435 0.3527 0.0808 0.042 Uiso 1 1 calc R . .
C56 C 0.5837(2) 0.4190(3) 0.10984(11) 0.0434(10) Uani 1 1 d . . .
C57 C 0.5730(2) 0.4400(3) 0.14349(11) 0.0454(11) Uani 1 1 d . . .
H57 H 0.5371 0.4749 0.1474 0.054 Uiso 1 1 calc R . .
C58 C 0.6173(2) 0.4075(2) 0.17129(10) 0.0376(9) Uani 1 1 d . . .
C59 C 0.66992(18) 0.3546(2) 0.16542(9) 0.0291(7) Uani 1 1 d . . .
H59 H 0.6986 0.3337 0.1847 0.035 Uiso 1 1 calc R . .
C60 C 0.6060(2) 0.4282(3) 0.20831(11) 0.0446(11) Uani 1 1 d . . .
C61 C 0.5384(3) 0.4522(3) 0.07864(12) 0.0555(13) Uani 1 1 d . . .
B1 B 0.75016(19) 0.2767(2) 0.12541(10) 0.0231(7) Uani 1 1 d . . .

loop_
_atom_site_aniso_label
_atom_site_aniso_U_11
_atom_site_aniso_U_22
_atom_site_aniso_U_33
_atom_site_aniso_U_23
_atom_site_aniso_U_13
_atom_site_aniso_U_12
Pd1A 0.0254(2) 0.0266(3) 0.0280(3) 0.0000(3) 0.00221(19) 0.00488(19)
Pd1B 0.0214(5) 0.0237(10) 0.0231(9) -0.0012(8) 0.0009(5) 0.0025(5)
Fe1 0.0232(2) 0.0409(3) 0.0228(2) 0.0010(2) 0.00247(19) 0.0051(2)
P1A 0.0265(15) 0.0319(14) 0.0266(15) 0.0025(9) 0.0010(9) 0.0099(10)
P1B 0.026(4) 0.031(4) 0.023(4) -0.005(3) 0.003(2) 0.011(3)
P2A 0.0298(9) 0.0277(13) 0.0192(11) -0.0028(7) 0.0050(7) 0.0029(9)
P2B 0.021(2) 0.030(4) 0.018(3) -0.004(2) 0.0021(19) 0.001(2)
F4 0.072(2) 0.179(4) 0.0371(15) -0.045(2) -0.0179(14) 0.075(2)
F5 0.107(3) 0.075(2) 0.0446(16) -0.0198(14) 0.0059(16) 0.0498(19)
F6 0.123(3) 0.117(3) 0.062(2) -0.033(2) 0.046(2) -0.032(3)
F7 0.080(2) 0.109(3) 0.0498(17) 0.0222(18) -0.0034(16) 0.053(2)
F8 0.0664(18) 0.080(2) 0.0487(15) -0.0092(14) -0.0184(13) 0.0554(16)
F9 0.095(2) 0.086(2) 0.0506(17) -0.0252(16) -0.0424(16) 0.0532(19)
F10 0.100(2) 0.0389(14) 0.0551(17) 0.0115(12) 0.0058(16) -0.0212(15)
F11 0.116(3) 0.085(2) 0.070(2) 0.0265(18) 0.062(2) 0.030(2)
F12 0.082(2) 0.081(2) 0.0517(17) 0.0412(16) -0.0228(15) -0.0301(17)
F13 0.0742(19) 0.0472(15) 0.0674(18) 0.0141(13) 0.0338(15) -0.0131(14)
F14 0.0555(15) 0.0546(15) 0.0487(14) -0.0144(12) 0.0324(12) -0.0089(12)
F15 0.0470(15) 0.0722(18) 0.0549(16) -0.0212(14) 0.0225(12) -0.0286(13)
F16 0.0414(14) 0.083(2) 0.0472(15) 0.0156(14) 0.0161(11) 0.0321(13)
F17 0.0692(19) 0.074(2) 0.087(2) 0.0559(18) 0.0290(17) 0.0415(16)
F18 0.071(2) 0.145(3) 0.0364(15) -0.0365(18) 0.0201(14) -0.004(2)
F19 0.095(2) 0.123(3) 0.076(2) 0.047(2) 0.0541(19) 0.076(2)
F20 0.086(2) 0.067(2) 0.109(3) -0.0246(18) 0.068(2) -0.0249(17)
F21 0.0525(18) 0.078(2) 0.143(3) -0.059(2) -0.054(2) 0.0339(16)
C1 0.0275(18) 0.057(2) 0.0231(17) -0.0082(17) 0.0047(14) -0.0030(17)
C2 0.037(2) 0.059(3) 0.0267(19) -0.0184(18) 0.0094(16) -0.0054(19)
C3 0.049(3) 0.074(3) 0.0231(19) -0.010(2) 0.0071(17) -0.020(2)
C4 0.038(2) 0.102(4) 0.025(2) 0.020(2) -0.0041(17) -0.018(3)
C5 0.041(2) 0.063(3) 0.033(2) 0.014(2) 0.0068(18) -0.002(2)
C6 0.0301(18) 0.0374(19) 0.0218(16) 0.0012(14) 0.0039(14) 0.0118(15)
C7 0.040(2) 0.036(2) 0.0261(18) 0.0009(15) 0.0049(15) 0.0121(16)
C8 0.0290(18) 0.041(2) 0.0319(19) 0.0057(16) 0.0077(15) 0.0042(16)
C9 0.0263(17) 0.037(2) 0.0339(19) 0.0079(15) 0.0081(15) 0.0127(15)
C10 0.0303(17) 0.0348(19) 0.0244(17) 0.0014(14) 0.0067(14) 0.0095(15)
C11A 0.032(5) 0.043(4) 0.027(3) 0.004(2) 0.001(3) 0.002(3)
C11B 0.017(10) 0.037(10) 0.018(8) -0.008(7) 0.000(7) 0.006(7)
C12A 0.046(5) 0.054(4) 0.029(3) 0.007(3) 0.006(4) -0.002(4)
C12B 0.032(10) 0.053(10) 0.027(8) -0.006(7) 0.012(8) 0.002(9)
C13A 0.041(6) 0.051(4) 0.021(5) -0.006(3) 0.003(3) 0.008(3)
C13B 0.041(16) 0.036(9) 0.025(12) 0.000(8) 0.014(9) 0.014(8)
C14A 0.031(5) 0.032(4) 0.048(5) 0.006(3) 0.001(3) 0.011(3)
C14B 0.038(14) 0.020(8) 0.026(9) -0.004(7) 0.000(8) 0.009(8)
C15A 0.050(4) 0.037(4) 0.076(5) 0.012(3) -0.015(4) 0.014(3)
C15B 0.049(11) 0.033(9) 0.034(8) 0.004(7) -0.002(7) 0.006(7)
C16A 0.056(6) 0.041(7) 0.063(6) -0.005(5) 0.015(4) 0.024(5)
C16B 0.023(10) 0.024(12) 0.033(8) -0.004(9) -0.010(9) 0.010(7)
C17A 0.038(3) 0.033(3) 0.025(3) -0.005(3) 0.014(2) -0.007(3)
C17B 0.024(7) 0.038(9) 0.034(9) 0.001(8) 0.012(6) -0.009(7)
C18A 0.046(3) 0.041(4) 0.044(4) -0.012(3) 0.024(3) 0.001(3)
C18B 0.035(9) 0.043(9) 0.050(11) -0.020(8) 0.022(8) -0.006(7)
C19A 0.059(4) 0.046(4) 0.025(3) -0.001(3) 0.011(3) -0.009(3)
C19B 0.057(12) 0.058(13) 0.023(10) 0.007(8) 0.029(8) -0.014(9)
C20A 0.052(5) 0.021(5) 0.022(4) 0.002(3) 0.007(3) 0.004(3)
C20B 0.036(11) 0.029(15) 0.022(9) 0.004(9) -0.001(7) -0.012(9)
C21A 0.065(5) 0.026(4) 0.031(3) -0.002(3) -0.006(3) -0.001(3)
C21B 0.045(11) 0.021(11) 0.054(12) 0.006(9) 0.002(9) -0.007(8)
C22A 0.062(7) 0.036(5) 0.034(5) 0.002(4) 0.016(5) 0.016(5)
C22B 0.034(11) 0.028(12) 0.044(13) 0.007(9) -0.003(9) 0.015(10)
C23A 0.035(3) 0.041(3) 0.047(3) 0.007(3) 0.000(3) -0.006(2)
C23B 0.030(7) 0.027(7) 0.035(8) -0.001(6) -0.015(6) -0.001(6)
C24A 0.028(5) 0.043(6) 0.049(4) 0.007(5) -0.002(3) -0.006(5)
C24B 0.023(6) 0.042(9) 0.034(8) -0.006(7) -0.008(5) 0.006(6)
C25A 0.036(3) 0.049(4) 0.045(3) 0.005(3) -0.002(2) 0.003(3)
C25B 0.021(10) 0.033(13) 0.054(13) -0.007(11) -0.008(8) -0.002(10)
C26A 0.041(3) 0.076(5) 0.057(4) 0.020(4) -0.005(3) -0.001(3)
C26B 0.018(6) 0.030(8) 0.078(11) 0.002(7) 0.003(6) -0.002(5)
C27A 0.039(3) 0.062(5) 0.096(6) 0.037(4) -0.008(4) 0.000(3)
C27B 0.012(6) 0.054(10) 0.059(10) -0.015(8) 0.007(6) -0.006(6)
C28A 0.030(4) 0.050(4) 0.114(8) 0.002(4) -0.004(4) 0.011(3)
C28B 0.022(7) 0.031(8) 0.070(12) -0.004(8) 0.013(7) -0.001(6)
C29A 0.030(3) 0.055(5) 0.070(5) 0.000(4) 0.001(3) 0.002(3)
C29B 0.020(9) 0.030(9) 0.058(12) -0.007(8) -0.004(8) 0.011(8)
C30 0.0231(15) 0.0249(16) 0.0204(15) -0.0053(12) 0.0011(12) 0.0022(13)
C31 0.0222(16) 0.0302(17) 0.0266(17) -0.0068(14) 0.0039(13) 0.0017(13)
C32 0.0351(19) 0.0285(18) 0.0258(17) -0.0061(14) 0.0106(14) -0.0065(15)
C33 0.043(2) 0.0252(17) 0.0206(16) -0.0003(13) 0.0053(15) 0.0001(15)
C34 0.0321(17) 0.0244(16) 0.0169(15) -0.0015(12) 0.0015(13) 0.0061(13)
C35 0.0214(15) 0.0267(16) 0.0186(15) -0.0012(12) 0.0033(12) 0.0043(13)
C36 0.046(2) 0.042(2) 0.042(2) -0.0101(18) 0.0213(19) -0.0118(19)
C37 0.040(2) 0.0315(19) 0.0294(19) 0.0022(15) -0.0021(16) 0.0118(16)
C38 0.0213(15) 0.0240(16) 0.0238(16) -0.0040(13) 0.0020(12) 0.0084(13)
C39 0.0240(16) 0.0272(17) 0.0211(16) -0.0010(13) 0.0035(12) 0.0042(13)
C40 0.0243(16) 0.0322(18) 0.0256(17) -0.0047(14) 0.0045(13) 0.0038(14)
C41 0.0270(17) 0.0260(17) 0.0307(18) -0.0044(14) 0.0055(14) -0.0019(14)
C42 0.0305(18) 0.0255(17) 0.0293(18) 0.0002(14) 0.0076(14) 0.0065(14)
C43 0.0276(16) 0.0245(16) 0.0207(15) -0.0014(12) -0.0002(13) 0.0092(13)
C44 0.0270(18) 0.046(2) 0.0295(19) -0.0071(16) 0.0040(15) -0.0053(16)
C45 0.052(2) 0.033(2) 0.034(2) 0.0039(16) 0.0079(18) -0.0008(18)
C46 0.0233(15) 0.0227(16) 0.0224(16) 0.0010(12) -0.0004(12) 0.0053(13)
C47 0.0246(15) 0.0210(16) 0.0218(16) 0.0022(12) 0.0012(12) 0.0020(12)
C48 0.0361(19) 0.0281(17) 0.0215(16) 0.0016(13) 0.0042(14) 0.0041(15)
C49 0.042(2) 0.043(2) 0.0254(18) -0.0092(16) -0.0015(16) -0.0027(17)
C50 0.034(2) 0.047(2) 0.037(2) -0.0094(18) -0.0014(16) -0.0032(17)
C51 0.0254(17) 0.042(2) 0.0304(19) -0.0040(16) 0.0032(14) 0.0017(15)
C52 0.045(2) 0.039(2) 0.0266(18) -0.0025(16) 0.0112(16) 0.0008(17)
C53 0.042(3) 0.084(4) 0.072(4) -0.033(3) -0.012(3) -0.003(3)
C54 0.0236(16) 0.0300(17) 0.0243(17) -0.0031(13) -0.0017(13) 0.0092(14)
C55 0.0348(19) 0.043(2) 0.0262(18) -0.0072(16) -0.0016(15) 0.0172(17)
C56 0.042(2) 0.050(2) 0.033(2) -0.0072(18) -0.0107(17) 0.0259(19)
C57 0.041(2) 0.057(3) 0.035(2) -0.0118(19) -0.0073(17) 0.032(2)
C58 0.0332(19) 0.047(2) 0.0302(19) -0.0100(17) -0.0026(15) 0.0184(17)
C59 0.0255(17) 0.0357(19) 0.0238(17) -0.0038(14) -0.0049(13) 0.0110(14)
C60 0.041(2) 0.056(3) 0.035(2) -0.0169(19) 0.0005(18) 0.024(2)
C61 0.062(3) 0.070(3) 0.031(2) -0.003(2) -0.006(2) 0.041(3)
B1 0.0197(16) 0.0263(18) 0.0227(18) -0.0004(14) 0.0004(14) 0.0059(14)

loop_
_atom_type_symbol
_atom_type_description
_atom_type_scat_dispersion_real
_atom_type_scat_dispersion_imag
_atom_type_scat_source
C C 0.0033 0.0016 'International Tables Vol C Tables 4.2.6.8 and 6.1.1.4'
H H 0.0000 0.0000 'International Tables Vol C Tables 4.2.6.8 and 6.1.1.4'
B B 0.0013 0.0007 'International Tables Vol C Tables 4.2.6.8 and 6.1.1.4'
F F 0.0171 0.0103 'International Tables Vol C Tables 4.2.6.8 and 6.1.1.4'
P P 0.1023 0.0942 'International Tables Vol C Tables 4.2.6.8 and 6.1.1.4'
Fe Fe 0.3463 0.8444 'International Tables Vol C Tables 4.2.6.8 and 6.1.1.4'
Pd Pd -0.9988 1.0072 'International Tables Vol C Tables 4.2.6.8 and 6.1.1.4'

loop_
_geom_angle_atom_site_label_1
_geom_angle_atom_site_label_2
_geom_angle_atom_site_label_3
_geom_angle
P2A Pd1A P1A 106.48(13)
P1B Pd1B P2B 106.2(4)
C23A Pd1A C24A 38.0(3)
C23A Pd1A C25A 63.0(2)
C24A Pd1A C25A 33.3(4)
C23B Pd1B C24B 38.9(6)
C23B Pd1B C25B 65.8(9)
C24B Pd1B C25B 35.0(7)
C6 Fe1 C2 111.64(16)
C6 Fe1 C7 41.17(15)
C2 Fe1 C7 110.87(17)
C6 Fe1 C10 41.31(14)
C2 Fe1 C10 141.12(15)
C7 Fe1 C10 68.73(15)
C6 Fe1 C1 111.58(15)
C2 Fe1 C1 41.25(17)
C7 Fe1 C1 139.35(16)
C10 Fe1 C1 112.70(15)
C6 Fe1 C3 139.01(18)
C2 Fe1 C3 40.43(16)
C7 Fe1 C3 110.54(18)
C10 Fe1 C3 178.36(16)
C1 Fe1 C3 68.85(16)
C6 Fe1 C5 140.16(17)
C2 Fe1 C5 68.45(19)
C7 Fe1 C5 178.59(18)
C10 Fe1 C5 112.60(18)
C1 Fe1 C5 40.88(16)
C3 Fe1 C5 68.1(2)
C6 Fe1 C4 179.2(2)
C2 Fe1 C4 67.94(19)
C7 Fe1 C4 138.25(18)
C10 Fe1 C4 139.4(2)
C1 Fe1 C4 68.58(16)
C3 Fe1 C4 40.3(2)
C5 Fe1 C4 40.42(19)
C6 Fe1 C9 68.82(14)
C2 Fe1 C9 177.65(16)
C7 Fe1 C9 67.85(14)
C10 Fe1 C9 40.66(15)
C1 Fe1 C9 140.96(16)
C3 Fe1 C9 137.78(17)
C5 Fe1 C9 112.79(17)
C4 Fe1 C9 111.57(18)
C6 Fe1 C8 69.00(15)
C2 Fe1 C8 137.76(17)
C7 Fe1 C8 40.55(14)
C10 Fe1 C8 68.36(16)
C1 Fe1 C8 178.92(16)
C3 Fe1 C8 110.10(17)
C5 Fe1 C8 139.18(16)
C4 Fe1 C8 110.83(16)
C9 Fe1 C8 40.02(15)
C14A P1A C6 100.4(4)
C14A P1A C11A 104.4(5)
C6 P1A C11A 102.7(3)
C6 P1B C11B 105.5(8)
C6 P1B C14B 104.7(11)
C11B P1B C14B 104.7(12)
C1 P2A C20A 107.6(4)
C1 P2A C17A 102.9(3)
C20A P2A C17A 103.0(4)
C20B P2B C1 95.7(9)
C20B P2B C17B 103.1(11)
C1 P2B C17B 100.3(7)
C5 C1 C2 106.6(4)
C5 C1 P2A 126.2(4)
C2 C1 P2A 126.9(3)
C5 C1 P2B 140.3(4)
C2 C1 P2B 112.8(4)
P2A C1 P2B 16.53(18)
C5 C1 Fe1 69.9(2)
C2 C1 Fe1 69.1(2)
P2A C1 Fe1 130.5(2)
P2B C1 Fe1 120.7(3)
C3 C2 C1 108.6(4)
C3 C2 Fe1 70.2(2)
C1 C2 Fe1 69.6(2)
C3 C2 H2 125.7
C1 C2 H2 125.7
Fe1 C2 H2 126.0
C2 C3 C4 108.1(4)
C2 C3 Fe1 69.3(2)
C4 C3 Fe1 70.1(3)
C2 C3 H3 125.9
C4 C3 H3 125.9
Fe1 C3 H3 126.2
C3 C4 C5 108.4(4)
C3 C4 Fe1 69.6(2)
C5 C4 Fe1 69.7(2)
C3 C4 H4 125.8
C5 C4 H4 125.8
Fe1 C4 H4 126.5
C4 C5 C1 108.2(4)
C4 C5 Fe1 69.9(2)
C1 C5 Fe1 69.2(2)
C4 C5 H5 125.9
C1 C5 H5 125.9
Fe1 C5 H5 126.6
C7 C6 C10 106.9(3)
C7 C6 P1B 122.5(5)
C10 C6 P1B 129.5(5)
C7 C6 P1A 128.9(3)
C10 C6 P1A 124.1(3)
P1B C6 P1A 13.7(3)
C7 C6 Fe1 69.7(2)
C10 C6 Fe1 69.75(19)
P1B C6 Fe1 134.5(3)
P1A C6 Fe1 122.2(2)
C8 C7 C6 108.7(3)
C8 C7 Fe1 70.4(2)
C6 C7 Fe1 69.1(2)
C8 C7 H7 125.7
C6 C7 H7 125.7
Fe1 C7 H7 126.4
C9 C8 C7 107.9(3)
C9 C8 Fe1 69.9(2)
C7 C8 Fe1 69.0(2)
C9 C8 H8 126.1
C7 C8 H8 126.1
Fe1 C8 H8 126.5
C8 C9 C10 108.9(3)
C8 C9 Fe1 70.0(2)
C10 C9 Fe1 69.13(19)
C8 C9 H9 125.6
C10 C9 H9 125.6
Fe1 C9 H9 126.8
C9 C10 C6 107.7(3)
C9 C10 Fe1 70.2(2)
C6 C10 Fe1 68.94(19)
C9 C10 H10 126.1
C6 C10 H10 126.1
Fe1 C10 H10 126.3
C13A C11A C12A 110.8(7)
C13A C11A P1A 111.1(7)
C12A C11A P1A 113.5(6)
C13A C11A H11A 107.0
C12A C11A H11A 107.0
P1A C11A H11A 107.0
C12B C11B C13B 111.4(17)
C12B C11B P1B 112.6(14)
C13B C11B P1B 111.3(18)
C12B C11B H11B 107.0
C13B C11B H11B 107.0
P1B C11B H11B 107.0
C16A C14A C15A 109.0(9)
C16A C14A P1A 111.7(8)
C15A C14A P1A 111.4(7)
C16A C14A H14A 108.2
C15A C14A H14A 108.2
P1A C14A H14A 108.2
C15B C14B C16B 107(2)
C15B C14B P1B 114.4(17)
C16B C14B P1B 111.7(19)
C15B C14B H14B 107.8
C16B C14B H14B 107.8
P1B C14B H14B 107.8
C18A C17A C19A 112.3(5)
C18A C17A P2A 111.1(5)
C19A C17A P2A 112.8(5)
C18A C17A H17A 106.7
C19A C17A H17A 106.7
P2A C17A H17A 106.7
C18B C17B C19B 115.4(16)
C18B C17B P2B 110.2(12)
C19B C17B P2B 111.9(13)
C18B C17B H17B 106.2
C19B C17B H17B 106.2
P2B C17B H17B 106.2
C17B C18B H18D 109.5
C17B C18B H18E 109.5
H18D C18B H18E 109.5
C17B C18B H18F 109.5
H18D C18B H18F 109.5
H18E C18B H18F 109.5
C17B C19B H19D 109.5
C17B C19B H19E 109.5
H19D C19B H19E 109.5
C17B C19B H19F 109.5
H19D C19B H19F 109.5
H19E C19B H19F 109.5
C21A C20A C22A 110.7(9)
C21A C20A P2A 112.5(6)
C22A C20A P2A 112.2(8)
C21A C20A H20A 107.0
C22A C20A H20A 107.0
P2A C20A H20A 107.0
C22B C20B C21B 104(3)
C22B C20B P2B 115(2)
C21B C20B P2B 112.4(16)
C22B C20B H20B 108.1
C21B C20B H20B 108.1
P2B C20B H20B 108.1
C20B C21B H21D 109.5
C20B C21B H21E 109.5
H21D C21B H21E 109.5
C20B C21B H21F 109.5
H21D C21B H21F 109.5
H21E C21B H21F 109.5
C20B C22B H22D 109.5
C20B C22B H22E 109.5
H22D C22B H22E 109.5
C20B C22B H22F 109.5
H22D C22B H22F 109.5
H22E C22B H22F 109.5
C24A C23A Pd1A 78.3(6)
C24A C23A H23A 115.5
Pd1A C23A H23A 115.5
C24A C23A H23B 115.5
Pd1A C23A H23B 115.5
H23A C23A H23B 112.5
C24B C23B Pd1B 76.8(8)
C24B C23B H23C 115.7
Pd1B C23B H23C 115.7
C24B C23B H23D 115.7
Pd1B C23B H23D 115.7
H23C C23B H23D 112.7
C25A C24A C23A 119.1(8)
C25A C24A C29A 118.0(8)
C23A C24A C29A 122.4(10)
C25A C24A Pd1A 83.3(6)
C23A C24A Pd1A 63.7(5)
C29A C24A Pd1A 116.7(8)
C25B C24B C29B 118(2)
C25B C24B C23B 117.3(18)
C29B C24B C23B 123.0(17)
C25B C24B Pd1B 76.9(16)
C29B C24B Pd1B 118.1(11)
C23B C24B Pd1B 64.4(7)
C24A C25A C26A 121.5(7)
C24A C25A Pd1A 63.4(6)
C26A C25A Pd1A 129.4(5)
C24A C25A H25A 119.3
C26A C25A H25A 119.3
Pd1A C25A H25A 79.0
C26B C25B C24B 121(2)
C26B C25B Pd1B 126(2)
C24B C25B Pd1B 68.1(15)
C26B C25B H25B 119.3
C24B C25B H25B 119.3
Pd1B C25B H25B 77.4
C27A C26A C25A 118.2(7)
C27A C26A H26A 120.9
C25A C26A H26A 120.9
C27B C26B C25B 119.7(17)
C27B C26B H26B 120.1
C25B C26B H26B 120.1
C26A C27A C28A 122.1(7)
C26A C27A H27A 119.0
C28A C27A H27A 119.0
C26B C27B C28B 119.9(16)
C26B C27B H27B 120.0
C28B C27B H27B 120.0
C29A C28A C27A 121.0(8)
C29A C28A H28A 119.5
C27A C28A H28A 119.5
C29B C28B C27B 121.3(19)
C29B C28B H28B 119.3
C27B C28B H28B 119.3
C28A C29A C24A 119.1(9)
C28A C29A H29A 120.4
C24A C29A H29A 120.4
C28B C29B C24B 119(2)
C28B C29B H29B 120.4
C24B C29B H29B 120.4
C31 C30 C35 115.6(3)
C31 C30 B1 122.9(3)
C35 C30 B1 121.2(3)
C32 C31 C30 122.3(3)
C32 C31 H31 118.8
C30 C31 H31 118.8
C33 C32 C31 120.8(3)
C33 C32 C36 120.3(3)
C31 C32 C36 118.8(3)
C32 C33 C34 118.1(3)
C32 C33 H33 121.0
C34 C33 H33 121.0
C33 C34 C35 121.4(3)
C33 C34 C37 120.2(3)
C35 C34 C37 118.4(3)
C34 C35 C30 121.8(3)
C34 C35 H35 119.1
C30 C35 H35 119.1
F13 C36 F14 106.5(3)
F13 C36 F15 107.1(3)
F14 C36 F15 106.2(4)
F13 C36 C32 113.2(4)
F14 C36 C32 111.8(3)
F15 C36 C32 111.7(3)
F21 C37 F17 107.7(4)
F21 C37 F16 106.0(4)
F17 C37 F16 104.4(3)
F21 C37 C34 113.4(3)
F17 C37 C34 113.1(3)
F16 C37 C34 111.6(3)
C43 C38 C39 115.7(3)
C43 C38 B1 122.5(3)
C39 C38 B1 121.1(3)
C40 C39 C38 122.0(3)
C40 C39 H39 119.0
C38 C39 H39 119.0
C39 C40 C41 121.1(3)
C39 C40 C44 119.4(3)
C41 C40 C44 119.4(3)
C40 C41 C42 117.8(3)
C40 C41 H41 121.1
C42 C41 H41 121.1
C43 C42 C41 120.8(3)
C43 C42 C45 120.2(3)
C41 C42 C45 118.9(3)
C42 C43 C38 122.5(3)
C42 C43 H43 118.8
C38 C43 H43 118.8
F3B C44 F2B 106.0(5)
F2A C44 F3A 110.8(4)
F3B C44 F1B 103.5(5)
F2B C44 F1B 108.6(5)
F2A C44 F1A 105.0(4)
F3A C44 F1A 103.7(4)
F1C C44 F2C 103.9(8)
F3C C44 F2C 100.3(8)
F1C C44 C40 117.9(7)
F3C C44 C40 112.7(7)
F2A C44 C40 114.3(3)
F3B C44 C40 116.1(5)
F2B C44 C40 111.7(4)
F3A C44 C40 112.3(3)
F1B C44 C40 110.4(4)
F1A C44 C40 109.9(4)
F2C C44 C40 110.1(6)
F12 C45 F10 107.0(3)
F12 C45 F11 107.1(4)
F10 C45 F11 105.0(4)
F12 C45 C42 113.1(3)
F10 C45 C42 112.6(3)
F11 C45 C42 111.6(3)
C51 C46 C47 115.9(3)
C51 C46 B1 119.4(3)
C47 C46 B1 124.3(3)
C48 C47 C46 121.9(3)
C48 C47 H47 119.1
C46 C47 H47 119.1
C49 C48 C47 120.8(3)
C49 C48 C52 119.6(3)
C47 C48 C52 119.5(3)
C48 C49 C50 118.2(3)
C48 C49 H49 120.9
C50 C49 H49 120.9
C51 C50 C49 120.7(4)
C51 C50 C53 118.8(4)
C49 C50 C53 120.5(4)
C50 C51 C46 122.5(3)
C50 C51 H51 118.7
C46 C51 H51 118.7
F19 C52 F18 107.2(4)
F19 C52 F20 105.5(4)
F18 C52 F20 104.9(4)
F19 C52 C48 112.3(3)
F18 C52 C48 113.3(3)
F20 C52 C48 113.0(3)
F24B C53 F22A 110.8(7)
F22A C53 F24A 119.7(7)
F23C C53 F22C 116.0(7)
F24B C53 C50 123.4(8)
F23C C53 C50 116.6(7)
F22A C53 C50 116.7(6)
F24A C53 C50 117.5(5)
F22C C53 C50 112.1(6)
F24B C53 F22B 111.5(7)
C50 C53 F22B 109.0(5)
F23C C53 F24C 99.5(6)
F22C C53 F24C 103.8(6)
C50 C53 F24C 106.7(5)
F24B C53 F23B 107.1(7)
C50 C53 F23B 107.8(5)
F22B C53 F23B 94.0(6)
F22A C53 F23A 96.7(5)
F24A C53 F23A 94.6(5)
C50 C53 F23A 103.6(5)
C55 C54 C59 115.8(3)
C55 C54 B1 122.7(3)
C59 C54 B1 121.0(3)
C54 C55 C56 121.6(3)
C54 C55 H55 119.2
C56 C55 H55 119.2
C57 C56 C55 121.2(3)
C57 C56 C61 120.8(4)
C55 C56 C61 118.0(4)
C56 C57 C58 117.9(3)
C56 C57 H57 121.1
C58 C57 H57 121.1
C59 C58 C57 121.0(3)
C59 C58 C60 120.0(3)
C57 C58 C60 119.0(3)
C58 C59 C54 122.5(3)
C58 C59 H59 118.7
C54 C59 H59 118.7
F4 C60 F6 108.0(4)
F4 C60 F5 105.7(4)
F6 C60 F5 104.4(4)
F4 C60 C58 113.3(3)
F6 C60 C58 112.6(4)
F5 C60 C58 112.1(4)
F9 C61 F7 105.1(4)
F9 C61 F8 106.4(4)
F7 C61 F8 105.2(4)
F9 C61 C56 113.5(4)
F7 C61 C56 112.0(4)
F8 C61 C56 113.8(4)
C46 B1 C38 113.9(3)
C46 B1 C30 103.8(3)
C38 B1 C30 112.5(3)
C46 B1 C54 112.0(3)
C38 B1 C54 102.8(3)
C30 B1 C54 112.0(3)

loop_
_geom_bond_atom_site_label_1
_geom_bond_atom_site_label_2
_geom_bond_distance
Pd1A P2A 2.287(2)
Pd1A P1A 2.384(3)
Pd1B P1B 2.281(8)
Pd1B P2B 2.363(6)
Pd1A C23A 2.087(6)
Pd1A C24A 2.279(14)
Pd1A C25A 2.531(6)
Pd1B C23B 2.093(13)
Pd1B C24B 2.260(13)
Pd1B C25B 2.37(4)
Fe1 C6 2.030(3)
Fe1 C2 2.034(4)
Fe1 C7 2.038(4)
Fe1 C10 2.041(3)
Fe1 C1 2.041(4)
Fe1 C3 2.046(4)
Fe1 C5 2.050(4)
Fe1 C4 2.052(4)
Fe1 C9 2.055(4)
Fe1 C8 2.056(4)
P1A C14A 1.850(10)
P1A C6 1.856(6)
P1A C11A 1.862(9)
P1B C6 1.747(14)
P1B C11B 1.86(2)
P1B C14B 1.87(3)
P2A C1 1.815(5)
P2A C20A 1.842(9)
P2A C17A 1.861(6)
P2B C20B 1.82(3)
P2B C1 1.842(8)
P2B C17B 1.869(18)
F1A F3B 0.573(8)
F1A C44 1.421(6)
F1A F3C 1.686(15)
F1B F1C 0.934(14)
F1B C44 1.349(9)
F1B F2C 1.564(15)
F1C C44 1.217(14)
F2A F2C 1.044(13)
F2A C44 1.313(6)
F2B F3C 1.275(16)
F2B C44 1.339(8)
F2C C44 1.449(14)
F2C F3A 1.669(14)
F3A C44 1.338(6)
F3A F3B 1.709(9)
F3B C44 1.313(8)
F3C C44 1.290(14)
F4 C60 1.303(5)
F5 C60 1.339(5)
F6 C60 1.313(6)
F7 C61 1.336(7)
F8 C61 1.338(5)
F9 C61 1.332(6)
F10 C45 1.324(5)
F11 C45 1.334(5)
F12 C45 1.320(5)
F13 C36 1.336(5)
F14 C36 1.344(5)
F15 C36 1.344(5)
F16 C37 1.335(4)
F17 C37 1.323(4)
F18 C52 1.313(5)
F19 C52 1.305(5)
F20 C52 1.322(5)
F21 C37 1.299(5)
F22A F23B 0.549(10)
F22A C53 1.237(9)
F22A F23C 1.413(11)
F22A F22B 1.686(12)
F22B C53 1.505(11)
F22C C53 1.317(11)
F22C F24A 1.730(12)
F23A C53 1.572(9)
F23B F23C 1.351(13)
F23B C53 1.540(11)
F23C C53 1.228(10)
F24A C53 1.257(9)
F24B C53 1.096(10)
F24C C53 1.517(11)
C1 C5 1.428(6)
C1 C2 1.436(6)
C2 C3 1.410(6)
C2 H2 0.9300
C3 C4 1.411(7)
C3 H3 0.9300
C4 C5 1.417(7)
C4 H4 0.9300
C5 H5 0.9300
C6 C7 1.430(5)
C6 C10 1.436(5)
C7 C8 1.419(5)
C7 H7 0.9300
C8 C9 1.407(5)
C8 H8 0.9300
C9 C10 1.423(5)
C9 H9 0.9300
C10 H10 0.9300
C11A C13A 1.519(14)
C11A C12A 1.534(9)
C11A H11A 0.9800
C11B C12B 1.54(2)
C11B C13B 1.57(4)
C11B H11B 0.9800
C12A H12A 0.9600
C12A H12B 0.9600
C12A H12C 0.9600
C12B H12D 0.9600
C12B H12E 0.9600
C12B H12F 0.9600
C13A H13A 0.9600
C13A H13B 0.9600
C13A H13C 0.9600
C13B H13D 0.9600
C13B H13E 0.9600
C13B H13F 0.9600
C14A C16A 1.524(15)
C14A C15A 1.540(13)
C14A H14A 0.9800
C14B C15B 1.54(4)
C14B C16B 1.57(4)
C14B H14B 0.9800
C15A H15A 0.9600
C15A H15B 0.9600
C15A H15C 0.9600
C15B H15D 0.9600
C15B H15E 0.9600
C15B H15F 0.9600
C16A H16A 0.9600
C16A H16B 0.9600
C16A H16C 0.9600
C16B H16D 0.9600
C16B H16E 0.9600
C16B H16F 0.9600
C17A C18A 1.529(8)
C17A C19A 1.538(9)
C17A H17A 0.9800
C17B C18B 1.52(3)
C17B C19B 1.52(3)
C17B H17B 0.9800
C18A H18A 0.9600
C18A H18B 0.9600
C18A H18C 0.9600
C18B H18D 0.9600
C18B H18E 0.9600
C18B H18F 0.9600
C19A H19A 0.9600
C19A H19B 0.9600
C19A H19C 0.9600
C19B H19D 0.9600
C19B H19E 0.9600
C19B H19F 0.9600
C20A C21A 1.537(16)
C20A C22A 1.545(15)
C20A H20A 0.9800
C20B C22B 1.53(5)
C20B C21B 1.56(4)
C20B H20B 0.9800
C21A H21A 0.9600
C21A H21B 0.9600
C21A H21C 0.9600
C21B H21D 0.9600
C21B H21E 0.9600
C21B H21F 0.9600
C22A H22A 0.9600
C22A H22B 0.9600
C22A H22C 0.9600
C22B H22D 0.9600
C22B H22E 0.9600
C22B H22F 0.9600
C23A C24A 1.434(10)
C23A H23A 0.9700
C23A H23B 0.9700
C23B C24B 1.46(2)
C23B H23C 0.9700
C23B H23D 0.9700
C24A C25A 1.399(14)
C24A C29A 1.435(13)
C24B C25B 1.40(3)
C24B C29B 1.43(2)
C25A C26A 1.407(9)
C25A H25A 0.9300
C25B C26B 1.39(4)
C25B H25B 0.9300
C26A C27A 1.363(11)
C26A H26A 0.9300
C26B C27B 1.37(2)
C26B H26B 0.9300
C27A C28A 1.380(12)
C27A H27A 0.9300
C27B C28B 1.40(2)
C27B H27B 0.9300
C28A C29A 1.371(12)
C28A H28A 0.9300
C28B C29B 1.37(3)
C28B H28B 0.9300
C29A H29A 0.9300
C29B H29B 0.9300
C30 C31 1.403(5)
C30 C35 1.408(4)
C30 B1 1.639(5)
C31 C32 1.395(5)
C31 H31 0.9300
C32 C33 1.382(5)
C32 C36 1.505(5)
C33 C34 1.385(5)
C33 H33 0.9300
C34 C35 1.391(4)
C34 C37 1.497(5)
C35 H35 0.9300
C38 C43 1.397(5)
C38 C39 1.407(5)
C38 B1 1.639(5)
C39 C40 1.388(5)
C39 H39 0.9300
C40 C41 1.389(5)
C40 C44 1.502(5)
C41 C42 1.390(5)
C41 H41 0.9300
C42 C43 1.390(5)
C42 C45 1.500(5)
C43 H43 0.9300
C46 C51 1.401(5)
C46 C47 1.405(5)
C46 B1 1.638(5)
C47 C48 1.396(5)
C47 H47 0.9300
C48 C49 1.385(5)
C48 C52 1.498(5)
C49 C50 1.396(6)
C49 H49 0.9300
C50 C51 1.380(5)
C50 C53 1.504(6)
C51 H51 0.9300
C54 C55 1.389(5)
C54 C59 1.403(5)
C54 B1 1.640(5)
C55 C56 1.408(5)
C55 H55 0.9300
C56 C57 1.378(6)
C56 C61 1.490(5)
C57 C58 1.384(5)
C57 H57 0.9300
C58 C59 1.383(5)
C58 C60 1.504(5)
C59 H59 0.9300

loop_
_geom_torsion_atom_site_label_1
_geom_torsion_atom_site_label_2
_geom_torsion_atom_site_label_3
_geom_torsion_atom_site_label_4
_geom_torsion
C20A P2A C1 C5 6.9(5)
C17A P2A C1 C5 -101.4(4)
C20A P2A C1 C2 -179.9(5)
C17A P2A C1 C2 71.7(4)
C20A P2A C1 P2B -145.5(13)
C17A P2A C1 P2B 106.2(12)
C20A P2A C1 Fe1 -86.8(5)
C17A P2A C1 Fe1 164.9(3)
C20B P2B C1 C5 -8.5(12)
C17B P2B C1 C5 -112.9(8)
C20B P2B C1 C2 178.0(10)
C17B P2B C1 C2 73.6(7)
C20B P2B C1 P2A 27.4(12)
C17B P2B C1 P2A -77.0(12)
C20B P2B C1 Fe1 -103.5(10)
C17B P2B C1 Fe1 152.0(7)
C6 Fe1 C1 C5 -143.6(3)
C2 Fe1 C1 C5 117.8(3)
C7 Fe1 C1 C5 177.9(3)
C10 Fe1 C1 C5 -98.8(3)
C3 Fe1 C1 C5 80.6(3)
C4 Fe1 C1 C5 37.2(3)
C9 Fe1 C1 C5 -61.0(3)
C8 Fe1 C1 C5 94(9)
C6 Fe1 C1 C2 98.7(2)
C7 Fe1 C1 C2 60.1(3)
C10 Fe1 C1 C2 143.4(2)
C3 Fe1 C1 C2 -37.2(3)
C5 Fe1 C1 C2 -117.8(3)
C4 Fe1 C1 C2 -80.5(3)
C9 Fe1 C1 C2 -178.8(2)
C8 Fe1 C1 C2 -24(9)
C6 Fe1 C1 P2A -22.6(4)
C2 Fe1 C1 P2A -121.3(4)
C7 Fe1 C1 P2A -61.2(4)
C10 Fe1 C1 P2A 22.1(4)
C3 Fe1 C1 P2A -158.5(4)
C5 Fe1 C1 P2A 121.0(4)
C4 Fe1 C1 P2A 158.2(4)
C9 Fe1 C1 P2A 60.0(4)
C8 Fe1 C1 P2A -145(9)
C6 Fe1 C1 P2B -6.2(4)
C2 Fe1 C1 P2B -104.9(4)
C7 Fe1 C1 P2B -44.8(5)
C10 Fe1 C1 P2B 38.5(4)
C3 Fe1 C1 P2B -142.0(4)
C5 Fe1 C1 P2B 137.4(5)
C4 Fe1 C1 P2B 174.6(4)
C9 Fe1 C1 P2B 76.4(4)
C8 Fe1 C1 P2B -129(9)
C5 C1 C2 C3 -0.5(4)
P2A C1 C2 C3 -174.7(3)
P2B C1 C2 C3 175.2(4)
Fe1 C1 C2 C3 59.7(3)
C5 C1 C2 Fe1 -60.1(3)
P2A C1 C2 Fe1 125.6(3)
P2B C1 C2 Fe1 115.6(3)
C6 Fe1 C2 C3 141.9(3)
C7 Fe1 C2 C3 97.5(3)
C10 Fe1 C2 C3 179.2(3)
C1 Fe1 C2 C3 -119.6(4)
C5 Fe1 C2 C3 -81.1(3)
C4 Fe1 C2 C3 -37.4(3)
C9 Fe1 C2 C3 41(4)
C8 Fe1 C2 C3 59.7(4)
C6 Fe1 C2 C1 -98.5(2)
C7 Fe1 C2 C1 -142.8(2)
C10 Fe1 C2 C1 -61.2(4)
C3 Fe1 C2 C1 119.6(4)
C5 Fe1 C2 C1 38.5(2)
C4 Fe1 C2 C1 82.2(3)
C9 Fe1 C2 C1 161(4)
C8 Fe1 C2 C1 179.3(2)
C1 C2 C3 C4 0.3(5)
Fe1 C2 C3 C4 59.6(3)
C1 C2 C3 Fe1 -59.3(3)
C6 Fe1 C3 C2 -61.1(4)
C7 Fe1 C3 C2 -98.5(3)
C10 Fe1 C3 C2 -161(6)
C1 Fe1 C3 C2 37.9(3)
C5 Fe1 C3 C2 82.0(3)
C4 Fe1 C3 C2 119.3(4)
C9 Fe1 C3 C2 -177.7(3)
C8 Fe1 C3 C2 -141.8(3)
C6 Fe1 C3 C4 179.6(3)
C2 Fe1 C3 C4 -119.3(4)
C7 Fe1 C3 C4 142.2(3)
C10 Fe1 C3 C4 79(7)
C1 Fe1 C3 C4 -81.4(3)
C5 Fe1 C3 C4 -37.3(3)
C9 Fe1 C3 C4 63.0(4)
C8 Fe1 C3 C4 98.8(3)
C2 C3 C4 C5 0.0(5)
Fe1 C3 C4 C5 59.1(3)
C2 C3 C4 Fe1 -59.1(3)
C6 Fe1 C4 C3 -20(12)
C2 Fe1 C4 C3 37.6(3)
C7 Fe1 C4 C3 -59.5(4)
C10 Fe1 C4 C3 -177.5(3)
C1 Fe1 C4 C3 82.2(3)
C5 Fe1 C4 C3 119.8(4)
C9 Fe1 C4 C3 -139.9(3)
C8 Fe1 C4 C3 -96.9(3)
C6 Fe1 C4 C5 -140(12)
C2 Fe1 C4 C5 -82.2(3)
C7 Fe1 C4 C5 -179.3(3)
C10 Fe1 C4 C5 62.7(4)
C1 Fe1 C4 C5 -37.6(3)
C3 Fe1 C4 C5 -119.8(4)
C9 Fe1 C4 C5 100.3(3)
C8 Fe1 C4 C5 143.3(3)
C3 C4 C5 C1 -0.3(5)
Fe1 C4 C5 C1 58.8(3)
C3 C4 C5 Fe1 -59.0(3)
C2 C1 C5 C4 0.5(4)
P2A C1 C5 C4 174.8(3)
P2B C1 C5 C4 -173.3(5)
Fe1 C1 C5 C4 -59.2(3)
C2 C1 C5 Fe1 59.6(3)
P2A C1 C5 Fe1 -126.1(3)
P2B C1 C5 Fe1 -114.1(5)
C6 Fe1 C5 C4 179.2(3)
C2 Fe1 C5 C4 80.9(3)
C7 Fe1 C5 C4 19(7)
C10 Fe1 C5 C4 -141.2(3)
C1 Fe1 C5 C4 119.7(4)
C3 Fe1 C5 C4 37.2(3)
C9 Fe1 C5 C4 -97.0(3)
C8 Fe1 C5 C4 -58.7(4)
C6 Fe1 C5 C1 59.5(4)
C2 Fe1 C5 C1 -38.9(2)
C7 Fe1 C5 C1 -100(7)
C10 Fe1 C5 C1 99.1(3)
C3 Fe1 C5 C1 -82.5(3)
C4 Fe1 C5 C1 -119.7(4)
C9 Fe1 C5 C1 143.3(2)
C8 Fe1 C5 C1 -178.4(2)
C11B P1B C6 C7 -110.8(9)
C14B P1B C6 C7 -0.6(10)
C11B P1B C6 C10 55.9(10)
C14B P1B C6 C10 166.1(8)
C11B P1B C6 P1A 128(3)
C14B P1B C6 P1A -122(3)
C11B P1B C6 Fe1 156.4(8)
C14B P1B C6 Fe1 -93.4(9)
C14A P1A C6 C7 -10.7(5)
C11A P1A C6 C7 -118.1(4)
C14A P1A C6 C10 174.3(4)
C11A P1A C6 C10 66.9(4)
C14A P1A C6 P1B 56(2)
C11A P1A C6 P1B -51(2)
C14A P1A C6 Fe1 -99.6(4)
C11A P1A C6 Fe1 153.0(3)
C2 Fe1 C6 C7 -97.4(2)
C10 Fe1 C6 C7 117.8(3)
C1 Fe1 C6 C7 -141.9(2)
C3 Fe1 C6 C7 -59.8(3)
C5 Fe1 C6 C7 -179.3(3)
C4 Fe1 C6 C7 -40(12)
C9 Fe1 C6 C7 80.1(2)
C8 Fe1 C6 C7 37.1(2)
C2 Fe1 C6 C10 144.8(2)
C7 Fe1 C6 C10 -117.8(3)
C1 Fe1 C6 C10 100.3(2)
C3 Fe1 C6 C10 -177.6(3)
C5 Fe1 C6 C10 62.9(3)
C4 Fe1 C6 C10 -158(12)
C9 Fe1 C6 C10 -37.7(2)
C8 Fe1 C6 C10 -80.7(2)
C2 Fe1 C6 P1B 18.8(6)
C7 Fe1 C6 P1B 116.2(7)
C10 Fe1 C6 P1B -126.0(7)
C1 Fe1 C6 P1B -25.8(6)
C3 Fe1 C6 P1B 56.4(7)
C5 Fe1 C6 P1B -63.1(7)
C4 Fe1 C6 P1B 76(12)
C9 Fe1 C6 P1B -163.7(6)
C8 Fe1 C6 P1B 153.3(6)
C2 Fe1 C6 P1A 26.5(3)
C7 Fe1 C6 P1A 123.9(4)
C10 Fe1 C6 P1A -118.3(4)
C1 Fe1 C6 P1A -18.0(3)
C3 Fe1 C6 P1A 64.2(4)
C5 Fe1 C6 P1A -55.4(4)
C4 Fe1 C6 P1A 84(12)
C9 Fe1 C6 P1A -156.0(3)
C8 Fe1 C6 P1A 161.0(3)
C10 C6 C7 C8 0.7(4)
P1B C6 C7 C8 170.0(4)
P1A C6 C7 C8 -175.1(3)
Fe1 C6 C7 C8 -59.5(3)
C10 C6 C7 Fe1 60.2(2)
P1B C6 C7 Fe1 -130.5(4)
P1A C6 C7 Fe1 -115.6(3)
C6 Fe1 C7 C8 120.0(3)
C2 Fe1 C7 C8 -140.6(2)
C10 Fe1 C7 C8 81.2(2)
C1 Fe1 C7 C8 -178.4(2)
C3 Fe1 C7 C8 -97.3(3)
C5 Fe1 C7 C8 -80(7)
C4 Fe1 C7 C8 -60.8(4)
C9 Fe1 C7 C8 37.2(2)
C2 Fe1 C7 C6 99.4(2)
C10 Fe1 C7 C6 -38.8(2)
C1 Fe1 C7 C6 61.7(3)
C3 Fe1 C7 C6 142.8(2)
C5 Fe1 C7 C6 160(7)
C4 Fe1 C7 C6 179.3(3)
C9 Fe1 C7 C6 -82.7(2)
C8 Fe1 C7 C6 -120.0(3)
C6 C7 C8 C9 -0.7(4)
Fe1 C7 C8 C9 -59.4(3)
C6 C7 C8 Fe1 58.7(3)
C6 Fe1 C8 C9 81.7(2)
C2 Fe1 C8 C9 -178.8(2)
C7 Fe1 C8 C9 119.3(3)
C10 Fe1 C8 C9 37.2(2)
C1 Fe1 C8 C9 -155(9)
C3 Fe1 C8 C9 -142.2(2)
C5 Fe1 C8 C9 -62.8(3)
C4 Fe1 C8 C9 -99.1(3)
C6 Fe1 C8 C7 -37.7(2)
C2 Fe1 C8 C7 61.8(3)
C10 Fe1 C8 C7 -82.1(2)
C1 Fe1 C8 C7 85(9)
C3 Fe1 C8 C7 98.4(3)
C5 Fe1 C8 C7 177.9(3)
C4 Fe1 C8 C7 141.5(3)
C9 Fe1 C8 C7 -119.3(3)
C7 C8 C9 C10 0.4(4)
Fe1 C8 C9 C10 -58.4(3)
C7 C8 C9 Fe1 58.8(3)
C6 Fe1 C9 C8 -82.2(2)
C2 Fe1 C9 C8 20(4)
C7 Fe1 C9 C8 -37.7(2)
C10 Fe1 C9 C8 -120.4(3)
C1 Fe1 C9 C8 179.3(2)
C3 Fe1 C9 C8 58.9(3)
C5 Fe1 C9 C8 140.9(2)
C4 Fe1 C9 C8 97.1(3)
C6 Fe1 C9 C10 38.2(2)
C2 Fe1 C9 C10 140(4)
C7 Fe1 C9 C10 82.7(2)
C1 Fe1 C9 C10 -60.3(3)
C3 Fe1 C9 C10 179.3(3)
C5 Fe1 C9 C10 -98.7(2)
C4 Fe1 C9 C10 -142.5(2)
C8 Fe1 C9 C10 120.4(3)
C8 C9 C10 C6 0.0(4)
Fe1 C9 C10 C6 -58.9(2)
C8 C9 C10 Fe1 58.9(3)
C7 C6 C10 C9 -0.4(4)
P1B C6 C10 C9 -168.7(5)
P1A C6 C10 C9 175.6(3)
Fe1 C6 C10 C9 59.8(2)
C7 C6 C10 Fe1 -60.1(2)
P1B C6 C10 Fe1 131.6(5)
P1A C6 C10 Fe1 115.8(3)
C6 Fe1 C10 C9 -119.0(3)
C2 Fe1 C10 C9 -177.6(3)
C7 Fe1 C10 C9 -80.3(2)
C1 Fe1 C10 C9 143.6(2)
C3 Fe1 C10 C9 -17(7)
C5 Fe1 C10 C9 99.2(2)
C4 Fe1 C10 C9 60.5(3)
C8 Fe1 C10 C9 -36.6(2)
C2 Fe1 C10 C6 -58.6(4)
C7 Fe1 C10 C6 38.7(2)
C1 Fe1 C10 C6 -97.4(2)
C3 Fe1 C10 C6 102(7)
C5 Fe1 C10 C6 -141.8(2)
C4 Fe1 C10 C6 179.6(3)
C9 Fe1 C10 C6 119.0(3)
C8 Fe1 C10 C6 82.4(2)
C14A P1A C11A C13A 176.5(7)
C6 P1A C11A C13A -79.2(7)
C14A P1A C11A C12A -57.9(7)
C6 P1A C11A C12A 46.5(7)
C6 P1B C11B C12B 49.8(17)
C14B P1B C11B C12B -60.4(19)
C6 P1B C11B C13B -76(2)
C14B P1B C11B C13B 174(2)
C6 P1A C14A C16A 80.0(9)
C11A P1A C14A C16A -173.9(8)
C6 P1A C14A C15A -157.8(6)
C11A P1A C14A C15A -51.7(7)
C6 P1B C14B C15B -160.6(14)
C11B P1B C14B C15B -49.9(18)
C6 P1B C14B C16B 77(2)
C11B P1B C14B C16B -171.9(19)
C1 P2A C17A C18A -69.5(5)
C20A P2A C17A C18A 178.7(6)
C1 P2A C17A C19A 57.7(5)
C20A P2A C17A C19A -54.1(6)
C20B P2B C17B C18B 177.8(15)
C1 P2B C17B C18B -83.8(13)
C20B P2B C17B C19B -52.4(17)
C1 P2B C17B C19B 46.0(14)
C1 P2A C20A C21A -167.3(6)
C17A P2A C20A C21A -59.0(7)
C1 P2A C20A C22A 67.2(9)
C17A P2A C20A C22A 175.5(8)
C1 P2B C20B C22B 82(2)
C17B P2B C20B C22B -176(2)
C1 P2B C20B C21B -158.1(17)
C17B P2B C20B C21B -56(2)
C25A Pd1A C23A C24A 29.4(6)
C25B Pd1B C23B C24B -29.0(11)
Pd1A C23A C24A C25A -64.9(10)
Pd1A C23A C24A C29A 106.2(11)
C23A Pd1A C24A C25A 127.2(8)
C25A Pd1A C24A C23A -127.2(8)
C23A Pd1A C24A C29A -114.8(11)
C25A Pd1A C24A C29A 118.0(10)
Pd1B C23B C24B C25B 58(2)
Pd1B C23B C24B C29B -108.2(15)
C23B Pd1B C24B C25B -129(2)
C23B Pd1B C24B C29B 115(2)
C25B Pd1B C24B C29B -115(2)
C25B Pd1B C24B C23B 129(2)
C23A C24A C25A C26A 176.6(8)
C29A C24A C25A C26A 5.0(15)
Pd1A C24A C25A C26A 121.7(6)
C23A C24A C25A Pd1A 54.9(9)
C29A C24A C25A Pd1A -116.7(11)
C23A Pd1A C25A C24A -33.4(5)
C23A Pd1A C25A C26A -143.6(7)
C24A Pd1A C25A C26A -110.1(9)
C29B C24B C25B C26B -5(4)
C23B C24B C25B C26B -171(2)
Pd1B C24B C25B C26B -120(3)
C29B C24B C25B Pd1B 115.1(15)
C23B C24B C25B Pd1B -51.6(15)
C23B Pd1B C25B C26B 146(2)
C24B Pd1B C25B C26B 114(3)
C23B Pd1B C25B C24B 32.1(13)
C24A C25A C26A C27A -1.7(11)
Pd1A C25A C26A C27A 78.1(8)
C24B C25B C26B C27B 4(4)
Pd1B C25B C26B C27B -80(2)
C25A C26A C27A C28A -1.7(11)
C25B C26B C27B C28B -2(3)
C26A C27A C28A C29A 1.7(12)
C26B C27B C28B C29B 2(2)
C27A C28A C29A C24A 1.8(13)
C25A C24A C29A C28A -5.0(15)
C23A C24A C29A C28A -176.3(9)
Pd1A C24A C29A C28A -101.8(9)
C27B C28B C29B C24B -2(3)
C25B C24B C29B C28B 4(3)
C23B C24B C29B C28B 169.6(15)
Pd1B C24B C29B C28B 93.3(18)
C35 C30 C31 C32 0.2(5)
B1 C30 C31 C32 173.1(3)
C30 C31 C32 C33 0.5(5)
C30 C31 C32 C36 -178.4(3)
C31 C32 C33 C34 -0.8(5)
C36 C32 C33 C34 178.1(3)
C32 C33 C34 C35 0.4(5)
C32 C33 C34 C37 -179.6(3)
C33 C34 C35 C30 0.3(5)
C37 C34 C35 C30 -179.7(3)
C31 C30 C35 C34 -0.6(5)
B1 C30 C35 C34 -173.6(3)
C33 C32 C36 F13 0.9(5)
C31 C32 C36 F13 179.9(3)
C33 C32 C36 F14 121.2(4)
C31 C32 C36 F14 -59.8(5)
C33 C32 C36 F15 -120.0(4)
C31 C32 C36 F15 58.9(5)
C33 C34 C37 F21 -112.6(4)
C35 C34 C37 F21 67.4(5)
C33 C34 C37 F17 10.4(5)
C35 C34 C37 F17 -169.6(3)
C33 C34 C37 F16 127.8(4)
C35 C34 C37 F16 -52.2(4)
C43 C38 C39 C40 -0.5(5)
B1 C38 C39 C40 -171.6(3)
C38 C39 C40 C41 -0.1(5)
C38 C39 C40 C44 -178.1(3)
C39 C40 C41 C42 0.8(5)
C44 C40 C41 C42 178.8(3)
C40 C41 C42 C43 -0.8(5)
C40 C41 C42 C45 -179.6(3)
C41 C42 C43 C38 0.2(5)
C45 C42 C43 C38 179.0(3)
C39 C38 C43 C42 0.5(5)
B1 C38 C43 C42 171.4(3)
C39 C40 C44 F1C -90.5(9)
C41 C40 C44 F1C 91.5(9)
C39 C40 C44 F3C 139.6(8)
C41 C40 C44 F3C -38.5(9)
C39 C40 C44 F2A -19.1(5)
C41 C40 C44 F2A 162.8(4)
C39 C40 C44 F3B -161.9(5)
C41 C40 C44 F3B 20.1(6)
C39 C40 C44 F2B 76.4(6)
C41 C40 C44 F2B -101.6(6)
C39 C40 C44 F3A 108.3(5)
C41 C40 C44 F3A -69.8(5)
C39 C40 C44 F1B -44.6(6)
C41 C40 C44 F1B 137.4(5)
C39 C40 C44 F1A -136.9(4)
C41 C40 C44 F1A 45.1(5)
C39 C40 C44 F2C 28.4(7)
C41 C40 C44 F2C -149.6(7)
C43 C42 C45 F12 26.9(5)
C41 C42 C45 F12 -154.3(4)
C43 C42 C45 F10 148.3(4)
C41 C42 C45 F10 -32.9(5)
C43 C42 C45 F11 -93.9(4)
C41 C42 C45 F11 84.9(4)
C51 C46 C47 C48 0.5(5)
B1 C46 C47 C48 172.9(3)
C46 C47 C48 C49 -0.1(5)
C46 C47 C48 C52 -177.0(3)
C47 C48 C49 C50 0.1(6)
C52 C48 C49 C50 177.0(4)
C48 C49 C50 C51 -0.5(6)
C48 C49 C50 C53 -178.7(4)
C49 C50 C51 C46 1.0(6)
C53 C50 C51 C46 179.2(4)
C47 C46 C51 C50 -0.9(5)
B1 C46 C51 C50 -173.7(4)
C49 C48 C52 F19 -99.2(5)
C47 C48 C52 F19 77.8(5)
C49 C48 C52 F18 22.4(5)
C47 C48 C52 F18 -160.6(4)
C49 C48 C52 F20 141.6(4)
C47 C48 C52 F20 -41.4(5)
C51 C50 C53 F24B 95.3(9)
C49 C50 C53 F24B -86.4(9)
C51 C50 C53 F23C 159.4(7)
C49 C50 C53 F23C -22.3(9)
C51 C50 C53 F22A -120.8(6)
C49 C50 C53 F22A 57.4(8)
C51 C50 C53 F24A 31.7(8)
C49 C50 C53 F24A -150.0(6)
C51 C50 C53 F22C -63.6(7)
C49 C50 C53 F22C 114.7(7)
C51 C50 C53 F22B -38.3(7)
C49 C50 C53 F22B 139.9(6)
C51 C50 C53 F24C 49.3(7)
C49 C50 C53 F24C -132.4(6)
C51 C50 C53 F23B -139.1(5)
C49 C50 C53 F23B 39.1(7)
C51 C50 C53 F23A 134.3(5)
C49 C50 C53 F23A -47.4(6)
C59 C54 C55 C56 -0.9(6)
B1 C54 C55 C56 -173.1(4)
C54 C55 C56 C57 0.3(7)
C54 C55 C56 C61 -179.6(4)
C55 C56 C57 C58 0.7(7)
C61 C56 C57 C58 -179.4(5)
C56 C57 C58 C59 -1.0(7)
C56 C57 C58 C60 -178.9(4)
C57 C58 C59 C54 0.4(7)
C60 C58 C59 C54 178.2(4)
C55 C54 C59 C58 0.6(6)
B1 C54 C59 C58 172.9(4)
C59 C58 C60 F4 27.6(7)
C57 C58 C60 F4 -154.5(5)
C59 C58 C60 F6 -95.4(5)
C57 C58 C60 F6 82.5(6)
C59 C58 C60 F5 147.2(4)
C57 C58 C60 F5 -34.9(6)
C57 C56 C61 F9 -124.0(5)
C55 C56 C61 F9 55.8(6)
C57 C56 C61 F7 117.1(5)
C55 C56 C61 F7 -63.1(6)
C57 C56 C61 F8 -2.0(8)
C55 C56 C61 F8 177.8(5)
C51 C46 B1 C38 -159.7(3)
C47 C46 B1 C38 28.1(4)
C51 C46 B1 C30 77.5(4)
C47 C46 B1 C30 -94.7(4)
C51 C46 B1 C54 -43.5(4)
C47 C46 B1 C54 144.3(3)
C43 C38 B1 C46 41.4(4)
C39 C38 B1 C46 -148.2(3)
C43 C38 B1 C30 159.2(3)
C39 C38 B1 C30 -30.3(4)
C43 C38 B1 C54 -80.1(4)
C39 C38 B1 C54 90.4(3)
C31 C30 B1 C46 -89.9(3)
C35 C30 B1 C46 82.6(3)
C31 C30 B1 C38 146.5(3)
C35 C30 B1 C38 -41.0(4)
C31 C30 B1 C54 31.2(4)
C35 C30 B1 C54 -156.3(3)
C55 C54 B1 C46 -30.3(5)
C59 C54 B1 C46 157.9(3)
C55 C54 B1 C38 92.5(4)
C59 C54 B1 C38 -79.3(4)
C55 C54 B1 C30 -146.4(4)
C59 C54 B1 C30 41.7(4)

loop_
_cod_changelog_entry_id
_cod_changelog_entry_author
_cod_changelog_entry_date
_cod_changelog_entry_text
1 'Vaitkus, Antanas' 2022-06-28T17:10:00+03:00
;
 Removed the '_chemical_name_systematic' data item that
 had an incorrect value.
;
